data_4503518
loop_
_publ_author_name
'Wang, Guan-Hua'
'Li, Zhi-Gang'
'Jia, Heng-Qing'
'Hu, Ning-Hai'
'Xu, Jing-Wei'

_publ_section_title
;
 Topological Diversity of Coordination Polymers Containing the Rigid
 Terephthalate and a Flexible N,N&#x2032;-Type Ligand: Interpenetration,
 Polyrotaxane, and Polythreading
;
_journal_issue 6
_journal_name_full 'Crystal Growth &amp; Design'
_journal_page_first 1932
_journal_paper_doi 10.1021/cg701232n
_journal_volume 8
_journal_year 2008
_chemical_formula_moiety 'C55 H54 Cd2 N6 O10'
_chemical_formula_sum 'C55 H54 Cd2 N6 O10'
_chemical_formula_weight 1183.84
_chemical_name_systematic
; 
 ? 
;
_space_group_IT_number 61
_symmetry_cell_setting orthorhombic
_symmetry_space_group_name_Hall '-P 2ac 2ab'
_symmetry_space_group_name_H-M 'P b c a'
_atom_sites_solution_hydrogens geom
_atom_sites_solution_primary direct
_atom_sites_solution_secondary difmap
_audit_creation_method SHELXL-97
_cell_angle_alpha 90.00
_cell_angle_beta 90.00
_cell_angle_gamma 90.00
_cell_formula_units_Z 8
_cell_length_a 17.5805(10)
_cell_length_b 18.0403(10)
_cell_length_c 32.8141(18)
_cell_measurement_reflns_used 8235
_cell_measurement_temperature 187(2)
_cell_measurement_theta_max 25.68
_cell_measurement_theta_min 2.26
_cell_volume 10407.2(10)
_computing_cell_refinement 'SAINT (Bruker, 2001)'
_computing_data_collection 'SMART (Bruker, 2001)'
_computing_data_reduction SAINT
_computing_molecular_graphics 'SHELXTL (Bruker, 2001)'
_computing_publication_material SHELXTL
_computing_structure_refinement 'SHELXL97 (Sheldrick, 1997)'
_computing_structure_solution 'SHELXS97 (Sheldrick, 1997)'
_diffrn_ambient_temperature 187(2)
_diffrn_measured_fraction_theta_full 0.999
_diffrn_measured_fraction_theta_max 0.999
_diffrn_measurement_device_type 'Bruker SMART APEX CCD area-detector'
_diffrn_measurement_method '\f and \w scans'
_diffrn_radiation_monochromator graphite
_diffrn_radiation_source 'fine-focus sealed tube'
_diffrn_radiation_type MoK\a
_diffrn_radiation_wavelength 0.71073
_diffrn_reflns_av_R_equivalents 0.0646
_diffrn_reflns_av_sigmaI/netI 0.0482
_diffrn_reflns_limit_h_max 18
_diffrn_reflns_limit_h_min -21
_diffrn_reflns_limit_k_max 21
_diffrn_reflns_limit_k_min -21
_diffrn_reflns_limit_l_max 39
_diffrn_reflns_limit_l_min -24
_diffrn_reflns_number 53806
_diffrn_reflns_theta_full 25.50
_diffrn_reflns_theta_max 25.50
_diffrn_reflns_theta_min 1.70
_exptl_absorpt_coefficient_mu 0.882
_exptl_absorpt_correction_T_max 0.8880
_exptl_absorpt_correction_T_min 0.7904
_exptl_absorpt_correction_type multi-scan
_exptl_absorpt_process_details 'SADABS (Sheldrick, 1996)'
_exptl_crystal_colour colorless
_exptl_crystal_density_diffrn 1.511
_exptl_crystal_density_method 'not measured'
_exptl_crystal_description block
_exptl_crystal_F_000 4816
_exptl_crystal_size_max 0.28
_exptl_crystal_size_mid 0.15
_exptl_crystal_size_min 0.14
_refine_diff_density_max 1.472
_refine_diff_density_min -0.388
_refine_diff_density_rms 0.094
_refine_ls_extinction_method none
_refine_ls_goodness_of_fit_ref 1.016
_refine_ls_hydrogen_treatment mixed
_refine_ls_matrix_type full
_refine_ls_number_parameters 670
_refine_ls_number_reflns 9683
_refine_ls_number_restraints 6
_refine_ls_restrained_S_all 1.016
_refine_ls_R_factor_all 0.0644
_refine_ls_R_factor_gt 0.0458
_refine_ls_shift/su_max 0.002
_refine_ls_shift/su_mean 0.000
_refine_ls_structure_factor_coef Fsqd
_refine_ls_weighting_details 'calc w=1/[\s^2^(Fo^2^)+(0.0461P)^2^+9.2103P] where P=(Fo^2^+2Fc^2^)/3'
_refine_ls_weighting_scheme calc
_refine_ls_wR_factor_gt 0.0967
_refine_ls_wR_factor_ref 0.1028
_reflns_number_gt 7516
_reflns_number_total 9683
_reflns_threshold_expression >2\s(I)
_cod_data_source_file cg701232n-file003.cif
_cod_data_source_block 2
_cod_depositor_comments
;
The following automatic conversions were performed:

'_symmetry_cell_setting' value 'Orthorhombic' changed to
'orthorhombic' according to
/home/saulius/struct/CIF-dictionaries/cif_core.dic dictionary named
'cif_core.dic' version 2.4.1 from 2010-06-29.

Automatic conversion script
Id: cif_fix_values 1715 2011-07-08 13:25:40Z adriana 
;
_cod_database_code 4503518

loop_
_symmetry_equiv_pos_as_xyz
'x, y, z'
'-x+1/2, -y, z+1/2'
'-x, y+1/2, -z+1/2'
'x+1/2, -y+1/2, -z'
'-x, -y, -z'
'x-1/2, y, -z-1/2'
'x, -y-1/2, z-1/2'
'-x-1/2, y-1/2, z'

loop_
_atom_site_label
_atom_site_type_symbol
_atom_site_fract_x
_atom_site_fract_y
_atom_site_fract_z
_atom_site_U_iso_or_equiv
_atom_site_adp_type
_atom_site_occupancy
_atom_site_symmetry_multiplicity
_atom_site_calc_flag
_atom_site_refinement_flags
Cd1 Cd 0.264733(16) 0.021027(16) 0.616202(9) 0.02637(9) Uani 1 1 d .
Cd2 Cd 0.205291(17) 0.431316(16) 0.874017(9) 0.03055(9) Uani 1 1 d .
O1 O 0.37574(17) 0.05450(18) 0.58359(9) 0.0461(8) Uani 1 1 d .
O2 O 0.31775(16) -0.03635(17) 0.55177(9) 0.0406(8) Uani 1 1 d .
O3 O 0.28750(16) 0.12584(16) 0.65472(9) 0.0378(7) Uani 1 1 d .
O4 O 0.19030(17) 0.06273(16) 0.68005(9) 0.0363(7) Uani 1 1 d .
O5 O 0.25191(19) 0.40052(18) 0.80179(9) 0.0462(8) Uani 1 1 d .
O6 O 0.1676(2) 0.33178(18) 0.83430(9) 0.0483(9) Uani 1 1 d .
O7 O 0.17734(18) 0.49885(18) 0.94001(10) 0.0472(8) Uani 1 1 d .
O8 O 0.09882(18) 0.41615(17) 0.91367(9) 0.0448(8) Uani 1 1 d .
O1W O 0.25064(19) 0.61492(19) 0.98444(11) 0.0518(9) Uani 1 1 d D
H1A H 0.225(2) 0.5757(15) 0.9701(11) 0.062 Uiso 1 1 d D
H1B H 0.275(2) 0.5945(19) 1.0082(8) 0.062 Uiso 1 1 d D
O2W O 0.1382(2) -0.0297(2) 0.74662(11) 0.0607(10) Uani 1 1 d D
H2A H 0.162(2) -0.001(2) 0.7255(11) 0.073 Uiso 1 1 d D
H2B H 0.1771(16) -0.054(3) 0.7620(13) 0.073 Uiso 1 1 d D
N1 N 0.3419(2) -0.0522(2) 0.66172(11) 0.0375(9) Uani 1 1 d .
N2 N 0.6365(2) -0.4756(2) 0.66188(11) 0.0377(9) Uani 1 1 d .
N3 N 0.18177(19) -0.0781(2) 0.61354(10) 0.0318(8) Uani 1 1 d .
N4 N -0.1837(2) -0.49650(19) 0.62829(11) 0.0335(8) Uani 1 1 d .
N5 N 0.2856(2) 0.34806(19) 0.91056(11) 0.0381(9) Uani 1 1 d .
N6 N 0.6872(2) 0.1024(2) 0.92254(11) 0.0363(9) Uani 1 1 d .
C1 C 0.3499(3) -0.0349(3) 0.70118(14) 0.0385(11) Uani 1 1 d .
H1 H 0.3201 0.0044 0.7120 0.046 Uiso 1 1 calc R
C2 C 0.3990(2) -0.0712(2) 0.72671(14) 0.0382(10) Uani 1 1 d .
H2 H 0.4024 -0.0568 0.7545 0.046 Uiso 1 1 calc R
C3 C 0.4437(2) -0.1286(2) 0.71254(14) 0.0357(10) Uani 1 1 d .
C4 C 0.4340(3) -0.1479(3) 0.67215(15) 0.0480(13) Uani 1 1 d .
H4 H 0.4622 -0.1878 0.6608 0.058 Uiso 1 1 calc R
C5 C 0.3831(3) -0.1088(3) 0.64827(15) 0.0478(12) Uani 1 1 d .
H5 H 0.3774 -0.1233 0.6206 0.057 Uiso 1 1 calc R
C6 C 0.5012(3) -0.1644(3) 0.74087(14) 0.0466(12) Uani 1 1 d .
H6A H 0.5355 -0.1250 0.7511 0.056 Uiso 1 1 calc R
H6B H 0.4733 -0.1843 0.7647 0.056 Uiso 1 1 calc R
C7 C 0.5502(3) -0.2263(3) 0.72375(16) 0.0476(12) Uani 1 1 d .
H7A H 0.5949 -0.2334 0.7417 0.057 Uiso 1 1 calc R
H7B H 0.5693 -0.2113 0.6966 0.057 Uiso 1 1 calc R
C8 C 0.5080(3) -0.3000(3) 0.71973(15) 0.0436(11) Uani 1 1 d .
H8A H 0.4914 -0.3160 0.7472 0.052 Uiso 1 1 calc R
H8B H 0.4617 -0.2918 0.7031 0.052 Uiso 1 1 calc R
C9 C 0.5535(3) -0.3619(2) 0.70065(14) 0.0394(11) Uani 1 1 d .
C10 C 0.6316(3) -0.3706(3) 0.70614(15) 0.0492(13) Uani 1 1 d .
H10 H 0.6588 -0.3369 0.7230 0.059 Uiso 1 1 calc R
C11 C 0.6694(3) -0.4279(3) 0.68716(14) 0.0447(12) Uani 1 1 d .
H11 H 0.7222 -0.4337 0.6925 0.054 Uiso 1 1 calc R
C12 C 0.5615(3) -0.4685(3) 0.65790(19) 0.0626(16) Uani 1 1 d .
H12 H 0.5354 -0.5033 0.6412 0.075 Uiso 1 1 calc R
C13 C 0.5198(3) -0.4140(3) 0.67649(18) 0.0616(16) Uani 1 1 d .
H13 H 0.4663 -0.4123 0.6725 0.074 Uiso 1 1 calc R
C14 C 0.3730(2) 0.0068(2) 0.55574(13) 0.0314(10) Uani 1 1 d .
C15 C 0.4388(2) 0.0024(2) 0.52660(12) 0.0261(9) Uani 1 1 d .
C16 C 0.5071(2) 0.0363(2) 0.53684(12) 0.0294(9) Uani 1 1 d .
H16 H 0.5116 0.0615 0.5621 0.035 Uiso 1 1 calc R
C17 C 0.4317(2) -0.0338(2) 0.48929(12) 0.0285(9) Uani 1 1 d .
H17 H 0.3849 -0.0565 0.4819 0.034 Uiso 1 1 calc R
C18 C 0.1978(3) -0.1390(2) 0.59152(13) 0.0380(11) Uani 1 1 d .
H18 H 0.2419 -0.1387 0.5748 0.046 Uiso 1 1 calc R
C19 C 0.1534(3) -0.2017(3) 0.59213(13) 0.0408(11) Uani 1 1 d .
H19 H 0.1675 -0.2434 0.5761 0.049 Uiso 1 1 calc R
C20 C 0.0885(3) -0.2050(3) 0.61565(13) 0.0386(11) Uani 1 1 d .
C21 C 0.0717(3) -0.1418(3) 0.63814(14) 0.0415(11) Uani 1 1 d .
H21 H 0.0269 -0.1403 0.6543 0.050 Uiso 1 1 calc R
C22 C 0.1194(3) -0.0815(2) 0.63716(13) 0.0384(11) Uani 1 1 d .
H22 H 0.1077 -0.0402 0.6540 0.046 Uiso 1 1 calc R
C23 C 0.0413(3) -0.2741(3) 0.61821(14) 0.0517(14) Uani 1 1 d .
H23A H 0.0686 -0.3152 0.6045 0.062 Uiso 1 1 calc R
H23B H -0.0073 -0.2661 0.6036 0.062 Uiso 1 1 calc R
C24 C 0.0243(3) -0.2962(3) 0.66227(13) 0.0414(11) Uani 1 1 d .
H24A H 0.0656 -0.2776 0.6801 0.050 Uiso 1 1 calc R
H24B H -0.0237 -0.2722 0.6710 0.050 Uiso 1 1 calc R
C25 C 0.0170(3) -0.3800(3) 0.66772(14) 0.0435(11) Uani 1 1 d .
H25A H 0.0613 -0.4035 0.6543 0.052 Uiso 1 1 calc R
H25B H 0.0208 -0.3910 0.6972 0.052 Uiso 1 1 calc R
C26 C -0.0534(2) -0.4170(2) 0.65189(12) 0.0300(9) Uani 1 1 d .
C27 C -0.0604(3) -0.4923(2) 0.65889(15) 0.0424(12) Uani 1 1 d .
H27 H -0.0202 -0.5184 0.6719 0.051 Uiso 1 1 calc R
C28 C -0.1247(3) -0.5296(3) 0.64721(15) 0.0456(12) Uani 1 1 d .
H28 H -0.1279 -0.5812 0.6527 0.055 Uiso 1 1 calc R
C29 C -0.1750(2) -0.4251(2) 0.62002(12) 0.0315(9) Uani 1 1 d .
H29 H -0.2149 -0.4009 0.6057 0.038 Uiso 1 1 calc R
C30 C -0.1126(2) -0.3835(2) 0.63066(12) 0.0327(10) Uani 1 1 d .
H30 H -0.1100 -0.3325 0.6236 0.039 Uiso 1 1 calc R
C31 C 0.2345(2) 0.1181(2) 0.68018(12) 0.0306(9) Uani 1 1 d .
C32 C 0.2247(2) 0.1774(2) 0.71161(12) 0.0259(9) Uani 1 1 d .
C33 C 0.2593(2) 0.2460(2) 0.70581(12) 0.0316(9) Uani 1 1 d .
H33 H 0.2870 0.2553 0.6815 0.038 Uiso 1 1 calc R
C34 C 0.2538(2) 0.3006(2) 0.73506(12) 0.0326(10) Uani 1 1 d .
H34 H 0.2771 0.3474 0.7307 0.039 Uiso 1 1 calc R
C35 C 0.2140(2) 0.2872(2) 0.77096(12) 0.0293(9) Uani 1 1 d .
C36 C 0.1791(2) 0.2191(2) 0.77632(12) 0.0327(10) Uani 1 1 d .
H36 H 0.1513 0.2100 0.8006 0.039 Uiso 1 1 calc R
C37 C 0.1838(2) 0.1641(2) 0.74722(12) 0.0297(9) Uani 1 1 d .
H37 H 0.1593 0.1177 0.7514 0.036 Uiso 1 1 calc R
C38 C 0.2108(3) 0.3443(3) 0.80461(13) 0.0361(10) Uani 1 1 d .
C39 C 0.2988(3) 0.2770(3) 0.90122(16) 0.0494(13) Uani 1 1 d .
H39 H 0.2740 0.2567 0.8780 0.059 Uiso 1 1 calc R
C40 C 0.3461(3) 0.2318(3) 0.92317(16) 0.0508(13) Uani 1 1 d .
H40 H 0.3534 0.1818 0.9149 0.061 Uiso 1 1 calc R
C41 C 0.3837(3) 0.2585(2) 0.95746(14) 0.0410(11) Uani 1 1 d .
C42 C 0.3707(3) 0.3322(3) 0.96705(14) 0.0464(12) Uani 1 1 d .
H42 H 0.3954 0.3540 0.9898 0.056 Uiso 1 1 calc R
C43 C 0.3217(3) 0.3743(2) 0.94343(14) 0.0433(12) Uani 1 1 d .
H43 H 0.3133 0.4244 0.9510 0.052 Uiso 1 1 calc R
C44 C 0.4312(3) 0.2078(3) 0.98356(15) 0.0488(13) Uani 1 1 d .
H44A H 0.4542 0.1699 0.9656 0.059 Uiso 1 1 calc R
H44B H 0.3966 0.1816 1.0025 0.059 Uiso 1 1 calc R
C45 C 0.4941(3) 0.2424(3) 1.00848(16) 0.0573(15) Uani 1 1 d .
H45A H 0.5145 0.2043 1.0273 0.069 Uiso 1 1 calc R
H45B H 0.4720 0.2824 1.0254 0.069 Uiso 1 1 calc R
C46 C 0.5605(3) 0.2747(3) 0.9839(2) 0.0706(18) Uani 1 1 d .
H46A H 0.5404 0.3103 0.9636 0.085 Uiso 1 1 calc R
H46B H 0.5946 0.3023 1.0026 0.085 Uiso 1 1 calc R
C47 C 0.6057(3) 0.2159(2) 0.96220(18) 0.0495(13) Uani 1 1 d .
C48 C 0.6644(3) 0.1786(3) 0.98033(19) 0.076(2) Uani 1 1 d .
H48 H 0.6792 0.1913 1.0073 0.091 Uiso 1 1 calc R
C49 C 0.7024(3) 0.1230(3) 0.96009(16) 0.0589(15) Uani 1 1 d .
H49 H 0.7421 0.0980 0.9741 0.071 Uiso 1 1 calc R
C50 C 0.6299(3) 0.1374(4) 0.90525(16) 0.080(2) Uani 1 1 d .
H50 H 0.6155 0.1230 0.8785 0.096 Uiso 1 1 calc R
C51 C 0.5894(3) 0.1943(4) 0.92382(17) 0.078(2) Uani 1 1 d .
H51 H 0.5497 0.2184 0.9093 0.093 Uiso 1 1 calc R
C52 C 0.1153(3) 0.4642(3) 0.93993(13) 0.0377(11) Uani 1 1 d .
C53 C 0.0558(3) 0.4826(2) 0.97138(13) 0.0355(10) Uani 1 1 d .
C54 C 0.0757(3) 0.5183(2) 1.00783(13) 0.0389(11) Uani 1 1 d .
H54 H 0.1272 0.5306 1.0132 0.047 Uiso 1 1 calc R
C55 C -0.0200(3) 0.4646(2) 0.96418(13) 0.0391(11) Uani 1 1 d .
H55 H -0.0336 0.4402 0.9396 0.047 Uiso 1 1 calc R

loop_
_atom_site_aniso_label
_atom_site_aniso_U_11
_atom_site_aniso_U_22
_atom_site_aniso_U_33
_atom_site_aniso_U_23
_atom_site_aniso_U_13
_atom_site_aniso_U_12
Cd1 0.02403(16) 0.03154(16) 0.02352(16) -0.00510(12) 0.00529(12) -0.00040(12)
Cd2 0.03042(17) 0.03078(16) 0.03046(18) -0.00793(13) 0.01040(13) -0.00252(13)
O1 0.0382(19) 0.059(2) 0.0413(19) -0.0211(17) 0.0183(14) -0.0079(16)
O2 0.0309(17) 0.0496(19) 0.0413(19) -0.0110(15) 0.0156(13) -0.0128(15)
O3 0.0386(18) 0.0426(17) 0.0323(17) -0.0140(14) 0.0114(14) 0.0032(14)
O4 0.0411(18) 0.0367(17) 0.0313(17) -0.0069(14) -0.0007(13) 0.0000(14)
O5 0.050(2) 0.0443(19) 0.045(2) -0.0166(16) 0.0073(16) 0.0004(16)
O6 0.066(2) 0.0483(19) 0.0308(18) -0.0130(15) 0.0153(16) 0.0020(17)
O7 0.0374(19) 0.061(2) 0.043(2) -0.0150(16) 0.0173(15) -0.0067(16)
O8 0.047(2) 0.0504(19) 0.0368(18) -0.0187(16) 0.0187(15) -0.0060(16)
O1W 0.044(2) 0.059(2) 0.052(2) 0.0010(18) -0.0039(16) 0.0069(18)
O2W 0.063(2) 0.064(2) 0.056(2) 0.0162(19) 0.0026(18) -0.006(2)
N1 0.036(2) 0.037(2) 0.039(2) -0.0029(17) -0.0012(17) 0.0027(17)
N2 0.030(2) 0.038(2) 0.046(2) 0.0036(18) -0.0094(16) -0.0010(17)
N3 0.0289(19) 0.042(2) 0.0250(18) 0.0013(16) 0.0016(14) -0.0043(16)
N4 0.029(2) 0.0345(19) 0.037(2) 0.0042(16) -0.0076(16) -0.0022(15)
N5 0.043(2) 0.032(2) 0.040(2) -0.0072(17) 0.0050(17) -0.0018(17)
N6 0.033(2) 0.045(2) 0.032(2) -0.0001(17) -0.0008(16) 0.0003(17)
C1 0.036(3) 0.043(3) 0.036(3) -0.001(2) 0.006(2) 0.006(2)
C2 0.039(3) 0.044(3) 0.031(2) 0.002(2) 0.001(2) 0.000(2)
C3 0.030(2) 0.035(2) 0.042(3) 0.003(2) 0.0007(19) -0.0071(19)
C4 0.054(3) 0.039(3) 0.051(3) -0.007(2) -0.004(2) 0.017(2)
C5 0.057(3) 0.044(3) 0.042(3) -0.009(2) -0.010(2) 0.009(2)
C6 0.048(3) 0.044(3) 0.048(3) -0.001(2) -0.012(2) 0.005(2)
C7 0.039(3) 0.047(3) 0.058(3) 0.003(2) -0.016(2) 0.003(2)
C8 0.032(3) 0.047(3) 0.051(3) 0.001(2) 0.001(2) 0.001(2)
C9 0.034(3) 0.041(3) 0.043(3) 0.006(2) -0.002(2) -0.001(2)
C10 0.031(3) 0.066(3) 0.051(3) -0.017(3) -0.005(2) -0.001(2)
C11 0.029(3) 0.061(3) 0.044(3) -0.005(3) -0.007(2) 0.002(2)
C12 0.038(3) 0.051(3) 0.099(5) -0.022(3) -0.020(3) -0.001(3)
C13 0.031(3) 0.057(3) 0.097(5) -0.021(3) -0.015(3) 0.002(2)
C14 0.029(2) 0.038(2) 0.028(2) -0.0006(19) 0.0065(18) 0.0016(19)
C15 0.027(2) 0.025(2) 0.026(2) 0.0003(17) 0.0053(17) -0.0002(17)
C16 0.029(2) 0.034(2) 0.025(2) -0.0071(18) 0.0048(17) -0.0005(18)
C17 0.023(2) 0.030(2) 0.033(2) -0.0048(18) 0.0017(17) -0.0038(17)
C18 0.037(3) 0.042(3) 0.035(3) -0.010(2) 0.011(2) -0.005(2)
C19 0.047(3) 0.045(3) 0.030(3) -0.008(2) 0.002(2) -0.013(2)
C20 0.039(3) 0.051(3) 0.025(2) 0.002(2) 0.0000(19) -0.017(2)
C21 0.033(3) 0.049(3) 0.042(3) -0.002(2) 0.010(2) -0.010(2)
C22 0.039(3) 0.040(2) 0.036(3) -0.003(2) 0.004(2) 0.001(2)
C23 0.063(3) 0.060(3) 0.032(3) -0.009(2) 0.008(2) -0.028(3)
C24 0.039(3) 0.050(3) 0.035(3) -0.006(2) 0.002(2) -0.022(2)
C25 0.037(3) 0.051(3) 0.043(3) -0.001(2) -0.003(2) -0.008(2)
C26 0.025(2) 0.041(2) 0.024(2) -0.0023(19) 0.0033(17) -0.0016(18)
C27 0.030(3) 0.041(3) 0.056(3) 0.015(2) -0.013(2) -0.002(2)
C28 0.037(3) 0.035(2) 0.065(3) 0.013(2) -0.012(2) 0.002(2)
C29 0.027(2) 0.037(2) 0.030(2) 0.0001(19) -0.0016(17) 0.0032(19)
C30 0.038(3) 0.030(2) 0.031(2) 0.0036(19) 0.0048(19) 0.0021(19)
C31 0.030(2) 0.035(2) 0.027(2) -0.0044(18) -0.0043(19) 0.012(2)
C32 0.021(2) 0.032(2) 0.025(2) -0.0068(17) 0.0000(16) 0.0058(17)
C33 0.030(2) 0.041(2) 0.024(2) -0.0030(18) 0.0044(18) 0.0052(19)
C34 0.035(2) 0.032(2) 0.031(2) -0.0037(18) 0.0002(19) 0.0060(19)
C35 0.027(2) 0.038(2) 0.023(2) -0.0052(18) 0.0000(17) 0.0105(18)
C36 0.029(2) 0.045(3) 0.024(2) -0.0023(19) 0.0049(17) 0.0051(19)
C37 0.025(2) 0.034(2) 0.030(2) -0.0045(19) -0.0004(17) 0.0040(18)
C38 0.039(3) 0.040(3) 0.029(2) -0.012(2) -0.004(2) 0.013(2)
C39 0.067(4) 0.034(3) 0.047(3) -0.008(2) -0.008(3) -0.004(2)
C40 0.067(4) 0.030(2) 0.055(3) -0.004(2) 0.002(3) -0.001(2)
C41 0.048(3) 0.035(2) 0.041(3) 0.002(2) 0.013(2) -0.002(2)
C42 0.053(3) 0.048(3) 0.038(3) -0.006(2) -0.004(2) 0.003(2)
C43 0.055(3) 0.029(2) 0.046(3) -0.005(2) 0.006(2) 0.003(2)
C44 0.058(3) 0.044(3) 0.043(3) 0.005(2) 0.011(2) 0.004(2)
C45 0.065(4) 0.062(3) 0.045(3) -0.013(3) 0.001(3) 0.026(3)
C46 0.058(4) 0.045(3) 0.108(5) -0.021(3) -0.001(3) 0.011(3)
C47 0.042(3) 0.033(3) 0.074(4) 0.000(2) 0.003(3) 0.004(2)
C48 0.067(4) 0.084(4) 0.077(4) -0.047(4) -0.031(3) 0.024(3)
C49 0.053(3) 0.067(4) 0.057(3) -0.023(3) -0.020(3) 0.031(3)
C50 0.065(4) 0.142(6) 0.034(3) -0.017(3) -0.011(3) 0.058(4)
C51 0.074(4) 0.116(5) 0.043(3) 0.020(3) 0.004(3) 0.062(4)
C52 0.040(3) 0.043(3) 0.030(2) -0.004(2) 0.013(2) 0.004(2)
C53 0.040(3) 0.037(2) 0.030(2) -0.007(2) 0.0126(19) -0.002(2)
C54 0.035(3) 0.046(3) 0.035(3) -0.010(2) 0.012(2) -0.005(2)
C55 0.041(3) 0.045(3) 0.031(2) -0.014(2) 0.011(2) -0.005(2)

loop_
_atom_type_symbol
_atom_type_description
_atom_type_scat_dispersion_real
_atom_type_scat_dispersion_imag
_atom_type_scat_source
C C 0.0033 0.0016 'International Tables Vol C Tables 4.2.6.8 and 6.1.1.4'
H H 0.0000 0.0000 'International Tables Vol C Tables 4.2.6.8 and 6.1.1.4'
N N 0.0061 0.0033 'International Tables Vol C Tables 4.2.6.8 and 6.1.1.4'
O O 0.0106 0.0060 'International Tables Vol C Tables 4.2.6.8 and 6.1.1.4'
Cd Cd -0.8075 1.2024 'International Tables Vol C Tables 4.2.6.8 and 6.1.1.4'

loop_
_geom_angle_atom_site_label_1
_geom_angle_atom_site_label_2
_geom_angle_atom_site_label_3
_geom_angle
_geom_angle_site_symmetry_1
_geom_angle_site_symmetry_3
_geom_angle_publ_flag
O1 Cd1 O3 83.85(10) . . y
O1 Cd1 N3 136.03(11) . . y
O3 Cd1 N3 139.84(11) . . y
O1 Cd1 N6 94.32(12) . 6_557 y
O3 Cd1 N6 83.47(12) . 6_557 y
N3 Cd1 N6 95.51(12) . 6_557 y
O1 Cd1 N1 87.40(12) . . y
O3 Cd1 N1 90.69(11) . . y
N3 Cd1 N1 87.39(12) . . y
N6 Cd1 N1 173.69(12) 6_557 . y
O1 Cd1 O2 53.70(10) . . y
O3 Cd1 O2 136.72(10) . . y
N3 Cd1 O2 83.36(10) . . y
N6 Cd1 O2 90.97(11) 6_557 . y
N1 Cd1 O2 94.94(11) . . y
O1 Cd1 O4 136.81(10) . . y
O3 Cd1 O4 53.50(9) . . y
N3 Cd1 O4 86.34(11) . . y
N6 Cd1 O4 87.91(11) 6_557 . y
N1 Cd1 O4 86.69(11) . . y
O2 Cd1 O4 169.49(9) . . y
O8 Cd2 O6 89.62(11) . . y
O8 Cd2 N4 139.65(11) . 6_667 y
O6 Cd2 N4 130.53(12) . 6_667 y
O8 Cd2 N2 87.17(12) . 6_567 y
O6 Cd2 N2 97.10(12) . 6_567 y
N4 Cd2 N2 90.83(12) 6_667 6_567 y
O8 Cd2 N5 97.04(12) . . y
O6 Cd2 N5 87.92(12) . . y
N4 Cd2 N5 82.75(12) 6_667 . y
N2 Cd2 N5 173.49(12) 6_567 . y
O8 Cd2 O7 54.17(10) . . y
O6 Cd2 O7 143.02(11) . . y
N4 Cd2 O7 85.52(11) 6_667 . y
N2 Cd2 O7 89.14(12) 6_567 . y
N5 Cd2 O7 89.31(12) . . y
O8 Cd2 O5 139.22(11) . . y
O6 Cd2 O5 53.43(11) . . y
N4 Cd2 O5 79.92(11) 6_667 . y
N2 Cd2 O5 81.85(11) 6_567 . y
N5 Cd2 O5 97.98(11) . . y
O7 Cd2 O5 162.72(11) . . y
O8 Cd2 C52 27.03(12) . . ?
O6 Cd2 C52 116.51(13) . . ?
N4 Cd2 C52 112.62(13) 6_667 . ?
N2 Cd2 C52 86.83(13) 6_567 . ?
N5 Cd2 C52 94.65(13) . . ?
O7 Cd2 C52 27.18(12) . . ?
O5 Cd2 C52 163.30(13) . . ?
C14 O1 Cd1 97.3(3) . . ?
C14 O2 Cd1 86.8(2) . . ?
C31 O3 Cd1 98.3(3) . . ?
C31 O4 Cd1 85.5(2) . . ?
C38 O5 Cd2 85.6(2) . . ?
C38 O6 Cd2 97.1(3) . . ?
C52 O7 Cd2 85.8(2) . . ?
C52 O8 Cd2 96.8(3) . . ?
H1A O1W H1B 109(3) . . ?
H2A O2W H2B 108(3) . . ?
C5 N1 C1 116.3(4) . . ?
C5 N1 Cd1 121.5(3) . . ?
C1 N1 Cd1 122.0(3) . . ?
C11 N2 C12 115.5(4) . . ?
C11 N2 Cd2 123.0(3) . 6_647 ?
C12 N2 Cd2 121.4(3) . 6_647 ?
C22 N3 C18 116.3(4) . . ?
C22 N3 Cd1 122.0(3) . . ?
C18 N3 Cd1 121.4(3) . . ?
C29 N4 C28 115.9(4) . . ?
C29 N4 Cd2 129.0(3) . 6_547 ?
C28 N4 Cd2 114.1(3) . 6_547 ?
C43 N5 C39 116.1(4) . . ?
C43 N5 Cd2 117.6(3) . . ?
C39 N5 Cd2 126.3(3) . . ?
C49 N6 C50 115.0(4) . . ?
C49 N6 Cd1 124.2(3) . 6_657 ?
C50 N6 Cd1 120.4(3) . 6_657 ?
N1 C1 C2 123.1(4) . . ?
N1 C1 H1 118.5 . . ?
C2 C1 H1 118.5 . . ?
C1 C2 C3 120.8(4) . . ?
C1 C2 H2 119.6 . . ?
C3 C2 H2 119.6 . . ?
C4 C3 C2 116.2(4) . . ?
C4 C3 C6 124.3(4) . . ?
C2 C3 C6 119.5(4) . . ?
C3 C4 C5 119.7(4) . . ?
C3 C4 H4 120.2 . . ?
C5 C4 H4 120.2 . . ?
N1 C5 C4 123.9(5) . . ?
N1 C5 H5 118.1 . . ?
C4 C5 H5 118.1 . . ?
C7 C6 C3 117.7(4) . . ?
C7 C6 H6A 107.9 . . ?
C3 C6 H6A 107.9 . . ?
C7 C6 H6B 107.9 . . ?
C3 C6 H6B 107.9 . . ?
H6A C6 H6B 107.2 . . ?
C6 C7 C8 113.3(4) . . ?
C6 C7 H7A 108.9 . . ?
C8 C7 H7A 108.9 . . ?
C6 C7 H7B 108.9 . . ?
C8 C7 H7B 108.9 . . ?
H7A C7 H7B 107.7 . . ?
C9 C8 C7 114.9(4) . . ?
C9 C8 H8A 108.5 . . ?
C7 C8 H8A 108.5 . . ?
C9 C8 H8B 108.5 . . ?
C7 C8 H8B 108.5 . . ?
H8A C8 H8B 107.5 . . ?
C13 C9 C10 115.3(4) . . ?
C13 C9 C8 121.3(4) . . ?
C10 C9 C8 123.4(4) . . ?
C11 C10 C9 120.0(4) . . ?
C11 C10 H10 120.0 . . ?
C9 C10 H10 120.0 . . ?
N2 C11 C10 123.9(4) . . ?
N2 C11 H11 118.0 . . ?
C10 C11 H11 118.0 . . ?
N2 C12 C13 123.7(5) . . ?
N2 C12 H12 118.1 . . ?
C13 C12 H12 118.1 . . ?
C9 C13 C12 121.3(5) . . ?
C9 C13 H13 119.3 . . ?
C12 C13 H13 119.3 . . ?
O2 C14 O1 122.1(4) . . ?
O2 C14 C15 119.8(4) . . ?
O1 C14 C15 118.1(4) . . ?
C16 C15 C17 119.8(4) . . ?
C16 C15 C14 119.2(4) . . ?
C17 C15 C14 121.0(4) . . ?
C17 C16 C15 120.7(4) 5_656 . ?
C17 C16 H16 119.7 5_656 . ?
C15 C16 H16 119.7 . . ?
C16 C17 C15 119.5(4) 5_656 . ?
C16 C17 H17 120.2 5_656 . ?
C15 C17 H17 120.2 . . ?
N3 C18 C19 123.0(4) . . ?
N3 C18 H18 118.5 . . ?
C19 C18 H18 118.5 . . ?
C18 C19 C20 120.9(4) . . ?
C18 C19 H19 119.5 . . ?
C20 C19 H19 119.5 . . ?
C19 C20 C21 116.0(4) . . ?
C19 C20 C23 121.6(4) . . ?
C21 C20 C23 122.3(4) . . ?
C22 C21 C20 120.5(4) . . ?
C22 C21 H21 119.8 . . ?
C20 C21 H21 119.8 . . ?
N3 C22 C21 123.2(4) . . ?
N3 C22 H22 118.4 . . ?
C21 C22 H22 118.4 . . ?
C20 C23 C24 112.2(4) . . ?
C20 C23 H23A 109.2 . . ?
C24 C23 H23A 109.2 . . ?
C20 C23 H23B 109.2 . . ?
C24 C23 H23B 109.2 . . ?
H23A C23 H23B 107.9 . . ?
C25 C24 C23 112.6(4) . . ?
C25 C24 H24A 109.1 . . ?
C23 C24 H24A 109.1 . . ?
C25 C24 H24B 109.1 . . ?
C23 C24 H24B 109.1 . . ?
H24A C24 H24B 107.8 . . ?
C26 C25 C24 118.0(4) . . ?
C26 C25 H25A 107.8 . . ?
C24 C25 H25A 107.8 . . ?
C26 C25 H25B 107.8 . . ?
C24 C25 H25B 107.8 . . ?
H25A C25 H25B 107.2 . . ?
C27 C26 C30 116.2(4) . . ?
C27 C26 C25 116.9(4) . . ?
C30 C26 C25 126.8(4) . . ?
C28 C27 C26 120.6(4) . . ?
C28 C27 H27 119.7 . . ?
C26 C27 H27 119.7 . . ?
N4 C28 C27 123.1(4) . . ?
N4 C28 H28 118.5 . . ?
C27 C28 H28 118.5 . . ?
N4 C29 C30 124.8(4) . . ?
N4 C29 H29 117.6 . . ?
C30 C29 H29 117.6 . . ?
C29 C30 C26 119.3(4) . . ?
C29 C30 H30 120.4 . . ?
C26 C30 H30 120.4 . . ?
O3 C31 O4 122.6(4) . . ?
O3 C31 C32 117.6(4) . . ?
O4 C31 C32 119.7(4) . . ?
C37 C32 C33 119.6(4) . . ?
C37 C32 C31 121.0(4) . . ?
C33 C32 C31 119.4(4) . . ?
C34 C33 C32 120.6(4) . . ?
C34 C33 H33 119.7 . . ?
C32 C33 H33 119.7 . . ?
C33 C34 C35 120.1(4) . . ?
C33 C34 H34 120.0 . . ?
C35 C34 H34 120.0 . . ?
C36 C35 C34 119.0(4) . . ?
C36 C35 C38 119.7(4) . . ?
C34 C35 C38 121.2(4) . . ?
C37 C36 C35 121.6(4) . . ?
C37 C36 H36 119.2 . . ?
C35 C36 H36 119.2 . . ?
C36 C37 C32 119.2(4) . . ?
C36 C37 H37 120.4 . . ?
C32 C37 H37 120.4 . . ?
O5 C38 O6 123.6(4) . . ?
O5 C38 C35 118.6(4) . . ?
O6 C38 C35 117.8(4) . . ?
N5 C39 C40 123.8(5) . . ?
N5 C39 H39 118.1 . . ?
C40 C39 H39 118.1 . . ?
C39 C40 C41 120.5(4) . . ?
C39 C40 H40 119.7 . . ?
C41 C40 H40 119.7 . . ?
C42 C41 C40 115.9(5) . . ?
C42 C41 C44 123.0(5) . . ?
C40 C41 C44 120.9(4) . . ?
C41 C42 C43 120.1(5) . . ?
C41 C42 H42 120.0 . . ?
C43 C42 H42 120.0 . . ?
N5 C43 C42 123.6(4) . . ?
N5 C43 H43 118.2 . . ?
C42 C43 H43 118.2 . . ?
C41 C44 C45 117.6(4) . . ?
C41 C44 H44A 107.9 . . ?
C45 C44 H44A 107.9 . . ?
C41 C44 H44B 107.9 . . ?
C45 C44 H44B 107.9 . . ?
H44A C44 H44B 107.2 . . ?
C44 C45 C46 115.5(5) . . ?
C44 C45 H45A 108.4 . . ?
C46 C45 H45A 108.4 . . ?
C44 C45 H45B 108.4 . . ?
C46 C45 H45B 108.4 . . ?
H45A C45 H45B 107.5 . . ?
C47 C46 C45 112.4(4) . . ?
C47 C46 H46A 109.1 . . ?
C45 C46 H46A 109.1 . . ?
C47 C46 H46B 109.1 . . ?
C45 C46 H46B 109.1 . . ?
H46A C46 H46B 107.9 . . ?
C51 C47 C48 115.2(5) . . ?
C51 C47 C46 122.2(5) . . ?
C48 C47 C46 122.6(5) . . ?
C47 C48 C49 121.0(5) . . ?
C47 C48 H48 119.5 . . ?
C49 C48 H48 119.5 . . ?
N6 C49 C48 124.1(5) . . ?
N6 C49 H49 117.9 . . ?
C48 C49 H49 117.9 . . ?
N6 C50 C51 123.9(5) . . ?
N6 C50 H50 118.1 . . ?
C51 C50 H50 118.1 . . ?
C47 C51 C50 120.8(5) . . ?
C47 C51 H51 119.6 . . ?
C50 C51 H51 119.6 . . ?
O7 C52 O8 123.0(4) . . ?
O7 C52 C53 119.5(4) . . ?
O8 C52 C53 117.5(4) . . ?
O7 C52 Cd2 67.0(2) . . ?
O8 C52 Cd2 56.2(2) . . ?
C53 C52 Cd2 171.0(3) . . ?
C55 C53 C54 119.4(4) . . ?
C55 C53 C52 119.8(4) . . ?
C54 C53 C52 120.8(4) . . ?
C55 C54 C53 119.6(4) 5_567 . ?
C55 C54 H54 120.2 5_567 . ?
C53 C54 H54 120.2 . . ?
C54 C55 C53 121.0(4) 5_567 . ?
C54 C55 H55 119.5 5_567 . ?
C53 C55 H55 119.5 . . ?

loop_
_geom_bond_atom_site_label_1
_geom_bond_atom_site_label_2
_geom_bond_distance
_geom_bond_site_symmetry_2
_geom_bond_publ_flag
Cd1 O1 2.306(3) . y
Cd1 O3 2.309(3) . y
Cd1 N3 2.309(3) . y
Cd1 N6 2.372(4) 6_557 y
Cd1 N1 2.412(4) . y
Cd1 O2 2.532(3) . y
Cd1 O4 2.582(3) . y
Cd2 O8 2.296(3) . y
Cd2 O6 2.315(3) . y
Cd2 N4 2.347(3) 6_667 y
Cd2 N2 2.382(4) 6_567 y
Cd2 N5 2.384(4) . y
Cd2 O7 2.533(3) . y
Cd2 O5 2.569(3) . y
Cd2 C52 2.745(4) . ?
O1 C14 1.256(5) . ?
O2 C14 1.252(5) . ?
O3 C31 1.259(5) . ?
O4 C31 1.266(5) . ?
O5 C38 1.248(5) . ?
O6 C38 1.256(5) . ?
O7 C52 1.257(5) . ?
O8 C52 1.256(5) . ?
O1W H1A 0.96(3) . ?
O1W H1B 0.96(3) . ?
O2W H2A 0.96(4) . ?
O2W H2B 0.96(4) . ?
N1 C5 1.328(6) . ?
N1 C1 1.339(5) . ?
N2 C11 1.327(6) . ?
N2 C12 1.332(6) . ?
N2 Cd2 2.382(4) 6_647 ?
N3 C22 1.344(5) . ?
N3 C18 1.346(5) . ?
N4 C29 1.324(5) . ?
N4 C28 1.349(5) . ?
N4 Cd2 2.347(3) 6_547 ?
N5 C43 1.338(6) . ?
N5 C39 1.339(6) . ?
N6 C49 1.315(6) . ?
N6 C50 1.318(6) . ?
N6 Cd1 2.372(4) 6_657 ?
C1 C2 1.370(6) . ?
C1 H1 0.9500 . ?
C2 C3 1.380(6) . ?
C2 H2 0.9500 . ?
C3 C4 1.381(6) . ?
C3 C6 1.518(6) . ?
C4 C5 1.382(6) . ?
C4 H4 0.9500 . ?
C5 H5 0.9500 . ?
C6 C7 1.519(6) . ?
C6 H6A 0.9900 . ?
C6 H6B 0.9900 . ?
C7 C8 1.528(6) . ?
C7 H7A 0.9900 . ?
C7 H7B 0.9900 . ?
C8 C9 1.511(6) . ?
C8 H8A 0.9900 . ?
C8 H8B 0.9900 . ?
C9 C13 1.364(6) . ?
C9 C10 1.393(6) . ?
C10 C11 1.379(6) . ?
C10 H10 0.9500 . ?
C11 H11 0.9500 . ?
C12 C13 1.371(7) . ?
C12 H12 0.9500 . ?
C13 H13 0.9500 . ?
C14 C15 1.503(5) . ?
C15 C16 1.388(6) . ?
C15 C17 1.393(5) . ?
C16 C17 1.377(5) 5_656 ?
C16 H16 0.9500 . ?
C17 C16 1.377(5) 5_656 ?
C17 H17 0.9500 . ?
C18 C19 1.375(6) . ?
C18 H18 0.9500 . ?
C19 C20 1.378(6) . ?
C19 H19 0.9500 . ?
C20 C21 1.389(6) . ?
C20 C23 1.501(6) . ?
C21 C22 1.374(6) . ?
C21 H21 0.9500 . ?
C22 H22 0.9500 . ?
C23 C24 1.529(6) . ?
C23 H23A 0.9900 . ?
C23 H23B 0.9900 . ?
C24 C25 1.528(6) . ?
C24 H24A 0.9900 . ?
C24 H24B 0.9900 . ?
C25 C26 1.498(6) . ?
C25 H25A 0.9900 . ?
C25 H25B 0.9900 . ?
C26 C27 1.384(6) . ?
C26 C30 1.391(6) . ?
C27 C28 1.371(6) . ?
C27 H27 0.9500 . ?
C28 H28 0.9500 . ?
C29 C30 1.374(6) . ?
C29 H29 0.9500 . ?
C30 H30 0.9500 . ?
C31 C32 1.495(5) . ?
C32 C37 1.393(5) . ?
C32 C33 1.392(6) . ?
C33 C34 1.378(6) . ?
C33 H33 0.9500 . ?
C34 C35 1.391(6) . ?
C34 H34 0.9500 . ?
C35 C36 1.384(6) . ?
C35 C38 1.512(6) . ?
C36 C37 1.379(5) . ?
C36 H36 0.9500 . ?
C37 H37 0.9500 . ?
C39 C40 1.369(7) . ?
C39 H39 0.9500 . ?
C40 C41 1.390(7) . ?
C40 H40 0.9500 . ?
C41 C42 1.387(6) . ?
C41 C44 1.505(7) . ?
C42 C43 1.385(6) . ?
C42 H42 0.9500 . ?
C43 H43 0.9500 . ?
C44 C45 1.511(7) . ?
C44 H44A 0.9900 . ?
C44 H44B 0.9900 . ?
C45 C46 1.534(8) . ?
C45 H45A 0.9900 . ?
C45 H45B 0.9900 . ?
C46 C47 1.505(7) . ?
C46 H46A 0.9900 . ?
C46 H46B 0.9900 . ?
C47 C51 1.349(7) . ?
C47 C48 1.368(7) . ?
C48 C49 1.375(7) . ?
C48 H48 0.9500 . ?
C49 H49 0.9500 . ?
C50 C51 1.391(8) . ?
C50 H50 0.9500 . ?
C51 H51 0.9500 . ?
C52 C53 1.507(6) . ?
C53 C55 1.392(6) . ?
C53 C54 1.403(6) . ?
C54 C55 1.377(6) 5_567 ?
C54 H54 0.9500 . ?
C55 C54 1.377(6) 5_567 ?
C55 H55 0.9500 . ?

loop_
_geom_hbond_atom_site_label_D
_geom_hbond_atom_site_label_H
_geom_hbond_atom_site_label_A
_geom_hbond_distance_DH
_geom_hbond_distance_HA
_geom_hbond_distance_DA
_geom_hbond_angle_DHA
_geom_hbond_site_symmetry_A
O1W H1A O7 0.96(3) 1.90(3) 2.858(5) 178(5) .
O1W H1B O2 0.96(3) 1.93(3) 2.878(4) 170(3) 7_566
O2W H2A O4 0.96(4) 1.95(4) 2.897(5) 169(4) .
O2W H2B O5 0.96(4) 1.98(4) 2.932(5) 171(4) 8_655
